data_7157397
loop_
_publ_author_name
'Kato, Shin-Ichiro'
'Kijima, Tomokazu'
'Shiota, Yoshihito'
'Abe, Tsukasa'
'Kuwako, Satoshi'
'Miyauchi, Hidenori'
'Yoshikawa, Naoki'
'Yamamoto, Koji'
'Yoshizawa, Kazunari'
'Yoshihara, Toshitada'
'Tobita, Seiji'
'Nakamura, Yosuke'

_publ_section_title
;
 Chemical transformations of push-pull fluorenones: push-pull
 dibenzodicyanofulvenes as well as fluorenone- and
 dibenzodicyanofulvene-tetracyanobutadiene conjugates.
;
_journal_issue 22
_journal_name_full 'Organic &amp; biomolecular chemistry'
_journal_page_first 4198
_journal_page_last 4209
_journal_paper_doi 10.1039/c9ob02706h
_journal_volume 18
_journal_year 2020
_chemical_formula_moiety 'C45 H44 Cl3 N O'
_chemical_formula_sum 'C45 H44 Cl3 N O'
_chemical_formula_weight 721.21
_space_group_crystal_system monoclinic
_space_group_IT_number 14
_space_group_name_Hall '-P 2ybc'
_space_group_name_H-M_alt 'P 1 21/c 1'
_atom_sites_solution_hydrogens geom
_atom_sites_solution_primary direct
_atom_sites_solution_secondary difmap
_audit_update_record
;
2019-06-03 deposited with the CCDC.	2020-03-11 downloaded from the CCDC.
;
_cell_angle_alpha 90.0000
_cell_angle_beta 108.547(13)
_cell_angle_gamma 90.0000
_cell_formula_units_Z 4
_cell_length_a 17.038(9)
_cell_length_b 21.523(8)
_cell_length_c 11.237(5)
_cell_measurement_reflns_used 2618
_cell_measurement_temperature 113
_cell_measurement_theta_max 68.00
_cell_measurement_theta_min 30.60
_cell_volume 3907(3)
_computing_cell_refinement 'CrystalClear-SM Expert 2.1 b29'
_computing_data_collection 'CrystalClear-SM Expert 2.1 b29 (Rigaku, 2013)'
_computing_data_reduction 'CrystalClear-SM Expert 2.1 b29'
_computing_molecular_graphics 'CrystalStructure 4.1'
_computing_publication_material 'CrystalStructure 4.1 (Rigaku, 2014)'
_computing_structure_refinement 'SHELXL2013 (Sheldrick, 2008)'
_computing_structure_solution 'SHELXD2013 (Sheldrick, 2008)'
_diffrn_ambient_temperature 113
_diffrn_detector_area_resol_mean 5.814
_diffrn_measured_fraction_theta_full 0.986
_diffrn_measured_fraction_theta_max 0.969
_diffrn_measurement_device_type 'Rigaku XtaLAB P200'
_diffrn_measurement_method \w
_diffrn_radiation_type 'Cu K\a'
_diffrn_radiation_wavelength 1.54187
_diffrn_reflns_av_R_equivalents 0.1701
_diffrn_reflns_Laue_measured_fraction_full 0.986
_diffrn_reflns_Laue_measured_fraction_max 0.969
_diffrn_reflns_limit_h_max 19
_diffrn_reflns_limit_h_min -20
_diffrn_reflns_limit_k_max 25
_diffrn_reflns_limit_k_min -25
_diffrn_reflns_limit_l_max 13
_diffrn_reflns_limit_l_min -13
_diffrn_reflns_number 39859
_diffrn_reflns_point_group_measured_fraction_full 0.986
_diffrn_reflns_point_group_measured_fraction_max 0.969
_diffrn_reflns_theta_full 67.687
_diffrn_reflns_theta_max 69.054
_diffrn_reflns_theta_min 6.085
_diffrn_standards_number 0
_exptl_absorpt_coefficient_mu 2.383
_exptl_absorpt_correction_T_max 0.976
_exptl_absorpt_correction_T_min 0.394
_exptl_absorpt_correction_type multi-scan
_exptl_absorpt_process_details 'REQAB (Rigaku, 1998)'
_exptl_crystal_colour orange
_exptl_crystal_density_diffrn 1.226
_exptl_crystal_density_method 'not measured'
_exptl_crystal_description prism
_exptl_crystal_F_000 1520.00
_exptl_crystal_size_max 0.370
_exptl_crystal_size_mid 0.080
_exptl_crystal_size_min 0.010
_refine_diff_density_max 0.80
_refine_diff_density_min -0.57
_refine_ls_extinction_method none
_refine_ls_goodness_of_fit_ref 0.935
_refine_ls_hydrogen_treatment constr
_refine_ls_number_parameters 488
_refine_ls_number_reflns 7054
_refine_ls_number_restraints 0
_refine_ls_R_factor_all 0.1041
_refine_ls_R_factor_gt 0.0824
_refine_ls_shift/su_max 0.000
_refine_ls_structure_factor_coef Fsqd
_refine_ls_weighting_details 'w = 1/[\s^2^(Fo^2^)+(0.1260P)^2^+0.0000P] where P=(Fo^2^+2Fc^2^)/3'
_refine_ls_weighting_scheme calc
_refine_ls_wR_factor_gt 0.2125
_refine_ls_wR_factor_ref 0.2265
_reflns_number_gt 4434
_reflns_number_total 7054
_reflns_threshold_expression F^2^>2.0\s(F^2^)
_cod_data_source_file c9ob02706h2.cif
_cod_data_source_block kiji_CC_Me_01_
_cod_depositor_comments 'Adding full bibliography for 7157394--7157405.cif.'
_cod_database_code 7157397
_shelxl_res_file
;
TITL kiji_CC_Me_01_
CELL  1.54187 17.03800 21.52300 11.23700 90.000 108.547 90.000
ZERR  4 0.00900 0.00800 0.00500 0.000 0.013 0.000
LATT 1
SYMM    -X, .50+Y, .50-Z
SFAC C H N O CL
UNIT 180 176 4 4 12
L.S. 50
FMAP 2
PLAN -25
WPDB -2
HTAB
LIST 4
TEMP -160.0
ACTA
SIZE 0.080 0.370 0.010
WGHT    0.126000
FVAR       0.48971   0.71469
PART 1
CL48  5    0.386357    0.107239    0.070821    21.00000    0.08460    0.13466 =
         0.09874    0.00785    0.03116   -0.00330
CL49  5    0.477463    0.072507    0.319309    21.00000    0.03534    0.32891 =
         0.06147   -0.07126    0.00681   -0.00605
CL50  5    0.333955    0.002024    0.177532    21.00000    0.04303    0.08722 =
         0.12510   -0.02043    0.03391    0.00310
PART 2
CL51  5    0.430490    0.132862    0.208706   -21.00000    0.10477    0.10599 =
         0.17345    0.06203    0.05196    0.01311
CL52  5    0.460305    0.023587    0.354335   -21.00000    0.06314    0.07622 =
         0.09351    0.00291    0.02548    0.01530
CL53  5    0.340306    0.032442    0.107329   -21.00000    0.19305    0.14991 =
         0.15259   -0.11387   -0.08771    0.08064
PART 0
O1    4    0.219806    0.357641   -0.284914    11.00000    0.04333    0.05570 =
         0.09736   -0.00412    0.04926   -0.00555
N2    3   -0.303216    0.036089    0.154920    11.00000    0.02567    0.05119 =
         0.05357    0.00542    0.01416   -0.00158
C3    1    0.162845    0.358985   -0.240222    11.00000    0.02339    0.04652 =
         0.04507   -0.00454    0.01414   -0.00631
C4    1    0.126459    0.305503   -0.190135    11.00000    0.01553    0.04243 =
         0.02900   -0.00269    0.00478   -0.00056
C5    1    0.149663    0.243036   -0.179325    11.00000    0.01396    0.04316 =
         0.02795   -0.00560    0.00362    0.00069
C6    1    0.103738    0.201123   -0.130607    11.00000    0.01661    0.04090 =
         0.02686   -0.00448    0.00354    0.00233
C7    1    0.036408    0.223843   -0.097092    11.00000    0.01866    0.04263 =
         0.01978   -0.00059    0.00254    0.00148
C8    1    0.014671    0.287929   -0.104123    11.00000    0.01736    0.04132 =
         0.02153   -0.00030    0.00455    0.00222
C9    1    0.061703    0.328756   -0.150312    11.00000    0.01669    0.03986 =
         0.02336   -0.00263    0.00371    0.00065
C10   1    0.057597    0.397613   -0.166004    11.00000    0.01981    0.04255 =
         0.02648   -0.00298    0.00369   -0.00053
C11   1    0.011122    0.443431   -0.133285    11.00000    0.02366    0.04253 =
         0.03317   -0.00424    0.00678    0.00038
AFIX  43
H11   2   -0.028387    0.432929   -0.093033    11.00000   -1.20000
AFIX   0
C12   1    0.023401    0.505710   -0.160640    11.00000    0.03405    0.04075 =
         0.03951   -0.00849    0.00577    0.00042
AFIX  43
H12   2   -0.006868    0.537336   -0.135430    11.00000   -1.20000
AFIX   0
C13   1    0.078649    0.522409   -0.223624    11.00000    0.03206    0.03980 =
         0.06017   -0.00554    0.00951   -0.00573
AFIX  43
H13   2    0.083703    0.564584   -0.245040    11.00000   -1.20000
AFIX   0
C14   1    0.126537    0.476448   -0.254942    11.00000    0.03045    0.04623 =
         0.05768   -0.00401    0.01705   -0.01051
AFIX  43
H14   2    0.165302    0.487016   -0.296514    11.00000   -1.20000
AFIX   0
C15   1    0.116588    0.414823   -0.224274    11.00000    0.02141    0.04393 =
         0.04291   -0.00506    0.01002   -0.00693
C16   1    0.125251    0.132807   -0.116826    11.00000    0.02789    0.04383 =
         0.04399    0.00219    0.01392    0.00621
AFIX 137
H16A  2    0.080731    0.109850   -0.098589    11.00000   -1.20000
H16B  2    0.177089    0.126998   -0.047900    11.00000   -1.20000
H16C  2    0.131883    0.117276   -0.195053    11.00000   -1.20000
AFIX   0
C17   1   -0.015486    0.181453   -0.056214    11.00000    0.02219    0.03883 =
         0.02726    0.00055    0.00675    0.00641
C18   1   -0.065216    0.151176   -0.025324    11.00000    0.02527    0.03582 =
         0.02711   -0.00043    0.00599    0.00430
C19   1   -0.126399    0.119873    0.014186    11.00000    0.02582    0.03692 =
         0.02733   -0.00226    0.00714   -0.00114
C20   1   -0.112632    0.061351    0.071397    11.00000    0.02132    0.03976 =
         0.03902    0.00024    0.00694    0.00497
AFIX  43
H20   2   -0.062283    0.040162    0.079489    11.00000   -1.20000
AFIX   0
C21   1   -0.171005    0.033721    0.116458    11.00000    0.03117    0.03492 =
         0.04205    0.00170    0.01002   -0.00037
AFIX  43
H21   2   -0.159494   -0.005742    0.156074    11.00000   -1.20000
AFIX   0
C22   1   -0.246956    0.062905    0.104748    11.00000    0.02426    0.04180 =
         0.03327   -0.00274    0.00606   -0.00460
C23   1   -0.262451    0.120635    0.043005    11.00000    0.01952    0.04226 =
         0.03727   -0.00058    0.00463    0.00267
AFIX  43
H23   2   -0.314188    0.140611    0.030393    11.00000   -1.20000
AFIX   0
C24   1   -0.203297    0.148777    0.000316    11.00000    0.02651    0.03814 =
         0.02762    0.00083    0.00519    0.00484
AFIX  43
H24   2   -0.214659    0.188301   -0.039073    11.00000   -1.20000
AFIX   0
C25   1   -0.387316    0.059216    0.120759    11.00000    0.02928    0.07122 =
         0.06222    0.00666    0.01930   -0.00194
AFIX 137
H25A  2   -0.419496    0.033334    0.160089    11.00000   -1.20000
H25B  2   -0.412511    0.057760    0.029321    11.00000   -1.20000
H25C  2   -0.386836    0.102199    0.149756    11.00000   -1.20000
AFIX   0
C26   1   -0.282985   -0.021442    0.225076    11.00000    0.04019    0.05643 =
         0.06640    0.00833    0.02539   -0.00342
AFIX 137
H26A  2   -0.228798   -0.017464    0.289685    11.00000   -1.20000
H26B  2   -0.281287   -0.055451    0.167957    11.00000   -1.20000
H26C  2   -0.325192   -0.030311    0.265021    11.00000   -1.20000
AFIX   0
C27   1    0.222774    0.220776   -0.214675    11.00000    0.01564    0.04444 =
         0.03860   -0.00492    0.00812    0.00154
C28   1    0.300888    0.227645   -0.133091    11.00000    0.02046    0.22434 =
         0.06018   -0.07510    0.00150    0.01518
AFIX  43
H28   2    0.308280    0.245790   -0.053193    11.00000   -1.20000
AFIX   0
C29   1    0.369663    0.208840   -0.163793    11.00000    0.01826    0.23074 =
         0.06216   -0.05945    0.00133    0.02001
AFIX  43
H29   2    0.422866    0.214508   -0.103775    11.00000   -1.20000
AFIX   0
C30   1    0.364515    0.182875   -0.274922    11.00000    0.02135    0.06145 =
         0.04696   -0.00135    0.01402    0.00602
C31   1    0.286147    0.176444   -0.356830    11.00000    0.03129    0.08053 =
         0.03345   -0.00580    0.01236    0.01089
AFIX  43
H31   2    0.279023    0.158273   -0.436628    11.00000   -1.20000
AFIX   0
C32   1    0.216226    0.195575   -0.327596    11.00000    0.02263    0.08811 =
         0.02989   -0.00418    0.00415    0.01058
AFIX  43
H32   2    0.163039    0.190805   -0.388155    11.00000   -1.20000
AFIX   0
C33   1    0.443563    0.164206   -0.305454    11.00000    0.02873    0.07454 =
         0.06042    0.00401    0.02416    0.01341
C34   1    0.488551    0.225043   -0.321596    11.00000    0.03720    0.10029 =
         0.07883    0.00696    0.02879    0.00914
AFIX 137
H34A  2    0.452632    0.249031   -0.392107    11.00000   -1.20000
H34B  2    0.540062    0.214595   -0.338256    11.00000   -1.20000
H34C  2    0.501280    0.249801   -0.244589    11.00000   -1.20000
AFIX   0
C35   1    0.500361    0.127048   -0.196733    11.00000    0.03611    0.12045 =
         0.08020    0.02757    0.02829    0.03251
AFIX 137
H35A  2    0.550201    0.114872   -0.216616    11.00000   -1.20000
H35B  2    0.471387    0.089752   -0.182992    11.00000   -1.20000
H35C  2    0.516067    0.152594   -0.120587    11.00000   -1.20000
AFIX   0
C36   1    0.425519    0.126893   -0.422181    11.00000    0.04769    0.12562 =
         0.07937   -0.01746    0.03383    0.02058
AFIX 137
H36A  2    0.394824    0.089421   -0.414455    11.00000   -1.20000
H36B  2    0.477615    0.114996   -0.435510    11.00000   -1.20000
H36C  2    0.392208    0.151627   -0.493641    11.00000   -1.20000
AFIX   0
C37   1   -0.057331    0.308115   -0.064956    11.00000    0.01811    0.03391 =
         0.02785    0.00089    0.00737    0.00208
C38   1   -0.056408    0.302840    0.057578    11.00000    0.01757    0.03902 =
         0.02671   -0.00013    0.00339    0.00290
AFIX  43
H38   2   -0.007366    0.289134    0.119811    11.00000   -1.20000
AFIX   0
C39   1   -0.125848    0.317170    0.092239    11.00000    0.02432    0.04189 =
         0.02339   -0.00063    0.00892   -0.00024
AFIX  43
H39   2   -0.123374    0.312844    0.177492    11.00000   -1.20000
AFIX   0
C40   1   -0.199013    0.337775    0.003938    11.00000    0.01975    0.03982 =
         0.02832   -0.00082    0.00755    0.00239
C41   1   -0.198700    0.343809   -0.118140    11.00000    0.01714    0.05234 =
         0.02989    0.00516    0.00450    0.00715
AFIX  43
H41   2   -0.247260    0.358373   -0.180245    11.00000   -1.20000
AFIX   0
C42   1   -0.129562    0.329258   -0.153300    11.00000    0.02470    0.05066 =
         0.02379    0.00242    0.00852    0.00472
AFIX  43
H42   2   -0.131793    0.333824   -0.238403    11.00000   -1.20000
AFIX   0
C43   1   -0.277450    0.352873    0.038055    11.00000    0.01718    0.05814 =
         0.03842   -0.00256    0.01232    0.00353
C44   1   -0.347596    0.309249   -0.038455    11.00000    0.02490    0.07537 =
         0.05024   -0.00347    0.01715   -0.00180
AFIX 137
H44A  2   -0.355953    0.314667   -0.128240    11.00000   -1.20000
H44B  2   -0.398904    0.319431   -0.020943    11.00000   -1.20000
H44C  2   -0.332346    0.266025   -0.014626    11.00000   -1.20000
AFIX   0
C45   1   -0.265746    0.343895    0.175976    11.00000    0.02906    0.08757 =
         0.04283    0.00263    0.01991    0.00890
AFIX 137
H45A  2   -0.220576    0.370566    0.225692    11.00000   -1.20000
H45B  2   -0.252103    0.300343    0.198764    11.00000   -1.20000
H45C  2   -0.316968    0.354951    0.192938    11.00000   -1.20000
AFIX   0
C46   1   -0.302459    0.420948    0.002794    11.00000    0.03001    0.06456 =
         0.05027   -0.00148    0.01569    0.01080
AFIX 137
H46A  2   -0.310988    0.427214   -0.086827    11.00000   -1.20000
H46B  2   -0.258417    0.448638    0.052052    11.00000   -1.20000
H46C  2   -0.353866    0.430255    0.020749    11.00000   -1.20000
AFIX   0
C47   1    0.380932    0.074175    0.219010    11.00000    0.03663    0.10422 =
         0.09178   -0.03747    0.02731   -0.00481
PART 1
AFIX  13
H47A  2    0.345459    0.101086    0.253501    21.00000   -1.20000
PART 2
AFIX  13
H47B  2    0.336091    0.088010    0.252722   -21.00000   -1.20000
AFIX   0
HKLF 4
 
REM  kiji_CC_Me_01_
REM R1 =  0.0824 for    4434 Fo > 4sig(Fo)  and  0.1041 for all    7054 data
REM    488 parameters refined using      0 restraints
 
END  
     
WGHT      0.1260      0.0000 

REM Instructions for potential hydrogen bonds
EQIV $1 -x, -y, -z
HTAB C25 Cl53_$1
HTAB C26 Cl48_$1
HTAB C26 Cl53_$1
EQIV $2 x, -y+1/2, z+1/2
HTAB C47 O1_$2

REM Highest difference peak  0.801,  deepest hole -0.568,  1-sigma level  0.073
Q1    1   0.3558  0.0133  0.2779  11.00000  0.05    0.80
Q2    1  -0.4243  0.1146  0.1362  11.00000  0.05    0.74
Q3    1   0.4510  0.1878 -0.4083  11.00000  0.05    0.49
Q4    1   0.3622  0.1699 -0.1456  11.00000  0.05    0.38
Q5    1   0.4610  0.1007 -0.2877  11.00000  0.05    0.38
Q6    1   0.5174  0.1973 -0.2145  11.00000  0.05    0.37
Q7    1   0.2692  0.1865 -0.1324  11.00000  0.05    0.33
Q8    1   0.2313  0.2359 -0.3088  11.00000  0.05    0.31
Q9    1  -0.1766  0.0246  0.0207  11.00000  0.05    0.31
Q10   1  -0.0429  0.3075  0.0161  11.00000  0.05    0.30
Q11   1  -0.0505  0.3025 -0.0165  11.00000  0.05    0.29
Q12   1   0.3211  0.2214 -0.3299  11.00000  0.05    0.29
Q13   1  -0.1999  0.3314 -0.0489  11.00000  0.05    0.29
Q14   1   0.1307  0.1280 -0.0132  11.00000  0.05    0.28
Q15   1   0.2970  0.0541  0.1582  11.00000  0.05    0.28
Q16   1   0.2927  0.1860 -0.4441  11.00000  0.05    0.28
Q17   1   0.4700  0.0295  0.4590  11.00000  0.05    0.27
Q18   1   0.4603  0.0760  0.2143  11.00000  0.05    0.27
Q19   1   0.1424  0.2426 -0.1007  11.00000  0.05    0.25
Q20   1  -0.3163  0.4110  0.0028  11.00000  0.05    0.25
Q21   1  -0.1256  0.0664 -0.0035  11.00000  0.05    0.25
Q22   1   0.2888  0.0132 -0.1371  11.00000  0.05    0.25
Q23   1   0.3124 -0.0221 -0.0576  11.00000  0.05    0.24
Q24   1  -0.1520  0.1294  0.0037  11.00000  0.05    0.24
Q25   1  -0.2755  0.2880  0.1596  11.00000  0.05    0.24
;

loop_
_symmetry_equiv_pos_site_id
_space_group_symop_operation_xyz
1 +X,+Y,+Z
2 -X,1/2+Y,1/2-Z
3 -X,-Y,-Z
4 +X,1/2-Y,1/2+Z

loop_
_atom_site_label
_atom_site_type_symbol
_atom_site_fract_x
_atom_site_fract_y
_atom_site_fract_z
_atom_site_U_iso_or_equiv
_atom_site_adp_type
_atom_site_occupancy
_atom_site_site_symmetry_multiplicity
_atom_site_calc_flag
_atom_site_refinement_flags
_atom_site_disorder_assembly
_atom_site_disorder_group
Cl48 Cl 0.61364(14) 0.60724(12) 0.4292(2) 0.1055(9) Uani 0.715(4) 4 d . . .
Cl49 Cl 0.52254(11) 0.5725(2) 0.1807(2) 0.1439(19) Uani 0.715(4) 4 d . . .
Cl50 Cl 0.66604(13) 0.50202(10) 0.3225(3) 0.0834(7) Uani 0.715(4) 4 d . . .
Cl51 Cl 0.5695(4) 0.6329(3) 0.2913(7) 0.126(3) Uani 0.285(4) 4 d . . .
Cl52 Cl 0.5397(3) 0.5236(2) 0.1457(5) 0.0775(15) Uani 0.285(4) 4 d . . .
Cl53 Cl 0.6597(7) 0.5324(5) 0.3927(11) 0.199(6) Uani 0.285(4) 4 d . . .
O1 O 0.78019(16) 0.85764(11) 0.7849(3) 0.0591(7) Uani 1 4 d . . .
N2 N 1.30322(17) 0.53609(13) 0.3451(3) 0.0431(7) Uani 1 4 d . . .
C3 C 0.83715(19) 0.85898(14) 0.7402(3) 0.0376(7) Uani 1 4 d . . .
C4 C 0.87354(17) 0.80550(13) 0.6901(3) 0.0295(6) Uani 1 4 d . . .
C5 C 0.85034(17) 0.74304(13) 0.6793(3) 0.0291(6) Uani 1 4 d . . .
C6 C 0.89626(17) 0.70112(13) 0.6306(3) 0.0289(6) Uani 1 4 d . . .
C7 C 0.96359(17) 0.72384(13) 0.5971(3) 0.0279(6) Uani 1 4 d . . .
C8 C 0.98533(17) 0.78793(13) 0.6041(3) 0.0271(6) Uani 1 4 d . . .
C9 C 0.93830(17) 0.82876(13) 0.6503(3) 0.0273(6) Uani 1 4 d . . .
C10 C 0.94240(18) 0.89761(13) 0.6660(3) 0.0305(7) Uani 1 4 d . . .
C11 C 0.98888(19) 0.94343(14) 0.6333(3) 0.0337(7) Uani 1 4 d . . .
C12 C 0.9766(2) 1.00571(14) 0.6606(3) 0.0395(8) Uani 1 4 d . . .
C13 C 0.9214(2) 1.02241(15) 0.7236(4) 0.0452(8) Uani 1 4 d . . .
C14 C 0.8735(2) 0.97645(15) 0.7549(3) 0.0441(8) Uani 1 4 d . . .
C15 C 0.88341(19) 0.91482(14) 0.7243(3) 0.0361(7) Uani 1 4 d . . .
C16 C 0.8748(2) 0.63281(14) 0.6168(3) 0.0380(7) Uani 1 4 d . . .
C17 C 1.01549(18) 0.68145(13) 0.5562(3) 0.0297(6) Uani 1 4 d . . .
C18 C 1.06522(18) 0.65118(13) 0.5253(3) 0.0300(6) Uani 1 4 d . . .
C19 C 1.12640(18) 0.61987(13) 0.4858(3) 0.0303(7) Uani 1 4 d . . .
C20 C 1.11263(19) 0.56135(14) 0.4286(3) 0.0340(7) Uani 1 4 d . . .
C21 C 1.1710(2) 0.53372(14) 0.3835(3) 0.0364(7) Uani 1 4 d . . .
C22 C 1.24696(19) 0.56290(14) 0.3952(3) 0.0338(7) Uani 1 4 d . . .
C23 C 1.26245(19) 0.62063(14) 0.4570(3) 0.0341(7) Uani 1 4 d . . .
C24 C 1.20330(18) 0.64878(14) 0.4997(3) 0.0316(7) Uani 1 4 d . . .
C25 C 1.3873(2) 0.55922(18) 0.3792(4) 0.0531(9) Uani 1 4 d . . .
C26 C 1.2830(2) 0.47856(17) 0.2749(4) 0.0523(9) Uani 1 4 d . . .
C27 C 0.77723(18) 0.72078(14) 0.7147(3) 0.0330(7) Uani 1 4 d . . .
C28 C 0.6991(2) 0.7277(3) 0.6331(4) 0.104(2) Uani 1 4 d . . .
C29 C 0.6303(3) 0.7088(3) 0.6638(5) 0.106(2) Uani 1 4 d . . .
C30 C 0.6355(2) 0.68288(16) 0.7749(3) 0.0425(8) Uani 1 4 d . . .
C31 C 0.7138(2) 0.67644(18) 0.8568(3) 0.0479(9) Uani 1 4 d . . .
C32 C 0.7838(2) 0.69558(18) 0.8276(3) 0.0479(9) Uani 1 4 d . . .
C33 C 0.5564(2) 0.66421(18) 0.8055(4) 0.0522(9) Uani 1 4 d . . .
C34 C 0.5114(3) 0.7250(2) 0.8216(5) 0.0697(12) Uani 1 4 d . . .
C35 C 0.4996(3) 0.6271(3) 0.6967(5) 0.0766(14) Uani 1 4 d . . .
C36 C 0.5745(3) 0.6269(3) 0.9222(5) 0.0810(15) Uani 1 4 d . . .
C37 C 1.05733(17) 0.80812(12) 0.5650(3) 0.0266(6) Uani 1 4 d . . .
C38 C 1.05641(18) 0.80284(13) 0.4424(3) 0.0286(6) Uani 1 4 d . . .
C39 C 1.12585(18) 0.81717(13) 0.4078(3) 0.0296(6) Uani 1 4 d . . .
C40 C 1.19901(17) 0.83778(13) 0.4961(3) 0.0293(6) Uani 1 4 d . . .
C41 C 1.19870(18) 0.84381(14) 0.6181(3) 0.0338(7) Uani 1 4 d . . .
C42 C 1.12956(18) 0.82926(14) 0.6533(3) 0.0329(7) Uani 1 4 d . . .
C43 C 1.27745(19) 0.85287(15) 0.4619(3) 0.0371(7) Uani 1 4 d . . .
C44 C 1.3476(2) 0.80925(18) 0.5384(3) 0.0489(9) Uani 1 4 d . . .
C45 C 1.2657(2) 0.8439(2) 0.3240(3) 0.0512(9) Uani 1 4 d . . .
C46 C 1.3025(2) 0.92095(17) 0.4972(4) 0.0476(9) Uani 1 4 d . . .
C47 C 0.6191(3) 0.5742(2) 0.2810(5) 0.0759(14) Uani 1 4 d . . .
H11 H 1.02839 0.93293 0.59303 0.0404 Uiso 1 4 calc R . .
H12 H 1.00687 1.03734 0.63543 0.0474 Uiso 1 4 calc R . .
H13 H 0.9163 1.06458 0.74504 0.0543 Uiso 1 4 calc R . .
H14 H 0.8347 0.98702 0.79651 0.0529 Uiso 1 4 calc R . .
H16A H 0.91927 0.60985 0.59859 0.0456 Uiso 1 4 calc R . .
H16B H 0.82291 0.627 0.5479 0.0456 Uiso 1 4 calc R . .
H16C H 0.86812 0.61728 0.69505 0.0456 Uiso 1 4 calc R . .
H20 H 1.06228 0.54016 0.42051 0.0408 Uiso 1 4 calc R . .
H21 H 1.15949 0.49426 0.34393 0.0437 Uiso 1 4 calc R . .
H23 H 1.31419 0.64061 0.46961 0.0409 Uiso 1 4 calc R . .
H24 H 1.21466 0.6883 0.53907 0.0379 Uiso 1 4 calc R . .
H25A H 1.4195 0.53333 0.33991 0.0637 Uiso 1 4 calc R . .
H25B H 1.41251 0.55776 0.47068 0.0637 Uiso 1 4 calc R . .
H25C H 1.38684 0.6022 0.35024 0.0637 Uiso 1 4 calc R . .
H26A H 1.2288 0.48254 0.21032 0.0628 Uiso 1 4 calc R . .
H26B H 1.28129 0.44455 0.33204 0.0628 Uiso 1 4 calc R . .
H26C H 1.32519 0.46969 0.23498 0.0628 Uiso 1 4 calc R . .
H28 H 0.69172 0.74579 0.55319 0.1252 Uiso 1 4 calc R . .
H29 H 0.57713 0.71451 0.60377 0.1277 Uiso 1 4 calc R . .
H31 H 0.72098 0.65827 0.93663 0.0575 Uiso 1 4 calc R . .
H32 H 0.83696 0.69081 0.88815 0.0574 Uiso 1 4 calc R . .
H34A H 0.54737 0.74903 0.89211 0.0836 Uiso 1 4 calc R . .
H34B H 0.45994 0.7146 0.83826 0.0836 Uiso 1 4 calc R . .
H34C H 0.49872 0.7498 0.74459 0.0836 Uiso 1 4 calc R . .
H35A H 0.4498 0.61487 0.71662 0.0919 Uiso 1 4 calc R . .
H35B H 0.52861 0.58975 0.68299 0.0919 Uiso 1 4 calc R . .
H35C H 0.48393 0.65259 0.62059 0.0919 Uiso 1 4 calc R . .
H36A H 0.60518 0.58942 0.91446 0.0972 Uiso 1 4 calc R . .
H36B H 0.52239 0.615 0.93551 0.0972 Uiso 1 4 calc R . .
H36C H 0.60779 0.65163 0.99364 0.0972 Uiso 1 4 calc R . .
H38 H 1.00737 0.78913 0.38019 0.0343 Uiso 1 4 calc R . .
H39 H 1.12337 0.81284 0.32251 0.0355 Uiso 1 4 calc R . .
H41 H 1.24726 0.85837 0.68025 0.0406 Uiso 1 4 calc R . .
H42 H 1.13179 0.83382 0.7384 0.0394 Uiso 1 4 calc R . .
H44A H 1.35595 0.81467 0.62824 0.0587 Uiso 1 4 calc R . .
H44B H 1.3989 0.81943 0.52094 0.0587 Uiso 1 4 calc R . .
H44C H 1.33235 0.76603 0.51463 0.0587 Uiso 1 4 calc R . .
H45A H 1.22058 0.87057 0.27431 0.0614 Uiso 1 4 calc R . .
H45B H 1.2521 0.80034 0.30124 0.0614 Uiso 1 4 calc R . .
H45C H 1.31697 0.85495 0.30706 0.0614 Uiso 1 4 calc R . .
H46A H 1.31099 0.92721 0.58683 0.0571 Uiso 1 4 calc R . .
H46B H 1.25842 0.94864 0.44795 0.0571 Uiso 1 4 calc R . .
H46C H 1.35387 0.93026 0.47925 0.0571 Uiso 1 4 calc R . .
H47A H 0.65454 0.60109 0.2465 0.0911 Uiso 0.715(4) 4 calc R . .
H47B H 0.66391 0.58801 0.24728 0.0911 Uiso 0.285(4) 4 calc R . .

loop_
_atom_site_aniso_label
_atom_site_aniso_U_11
_atom_site_aniso_U_22
_atom_site_aniso_U_33
_atom_site_aniso_U_12
_atom_site_aniso_U_13
_atom_site_aniso_U_23
Cl48 0.0846(16) 0.1347(19) 0.0987(18) 0.0033(12) 0.0312(13) -0.0078(12)
Cl49 0.0353(11) 0.329(6) 0.0615(13) 0.0060(17) 0.0068(9) 0.071(2)
Cl50 0.0430(11) 0.0872(14) 0.1251(19) -0.0031(8) 0.0339(12) 0.0204(11)
Cl51 0.105(5) 0.106(4) 0.173(7) -0.013(3) 0.052(5) -0.062(4)
Cl52 0.063(3) 0.076(3) 0.094(3) -0.015(2) 0.025(2) -0.003(2)
Cl53 0.193(9) 0.150(8) 0.153(8) -0.081(7) -0.088(7) 0.114(7)
O1 0.0433(16) 0.0557(15) 0.097(2) 0.0056(12) 0.0493(16) 0.0041(13)
N2 0.0257(16) 0.0512(16) 0.0536(18) 0.0016(12) 0.0142(13) -0.0054(13)
C3 0.0234(17) 0.0465(18) 0.0451(19) 0.0063(14) 0.0141(14) 0.0045(14)
C4 0.0155(15) 0.0424(16) 0.0290(16) 0.0006(12) 0.0048(12) 0.0027(12)
C5 0.0140(15) 0.0432(16) 0.0279(15) -0.0007(12) 0.0036(12) 0.0056(12)
C6 0.0166(15) 0.0409(16) 0.0269(15) -0.0023(12) 0.0035(12) 0.0045(12)
C7 0.0187(16) 0.0426(16) 0.0198(14) -0.0015(12) 0.0025(11) 0.0006(11)
C8 0.0174(15) 0.0413(16) 0.0215(14) -0.0022(12) 0.0046(11) 0.0003(11)
C9 0.0167(15) 0.0399(15) 0.0234(14) -0.0006(12) 0.0037(12) 0.0026(11)
C10 0.0198(16) 0.0425(16) 0.0265(15) 0.0005(12) 0.0037(12) 0.0030(12)
C11 0.0237(17) 0.0425(17) 0.0332(17) -0.0004(13) 0.0068(13) 0.0042(12)
C12 0.034(2) 0.0408(17) 0.0395(18) -0.0004(14) 0.0058(15) 0.0085(13)
C13 0.032(2) 0.0398(17) 0.060(2) 0.0057(14) 0.0095(17) 0.0055(15)
C14 0.0305(19) 0.0462(19) 0.058(2) 0.0105(15) 0.0170(17) 0.0040(15)
C15 0.0214(17) 0.0439(17) 0.0429(18) 0.0069(13) 0.0100(14) 0.0051(13)
C16 0.0279(18) 0.0438(17) 0.0440(19) -0.0062(14) 0.0139(15) -0.0022(13)
C17 0.0222(16) 0.0388(16) 0.0273(15) -0.0064(13) 0.0067(13) -0.0006(12)
C18 0.0253(17) 0.0358(15) 0.0271(15) -0.0043(13) 0.0060(13) 0.0004(11)
C19 0.0258(17) 0.0369(15) 0.0273(16) 0.0011(12) 0.0071(13) 0.0023(11)
C20 0.0213(17) 0.0398(16) 0.0390(18) -0.0050(13) 0.0069(13) -0.0002(13)
C21 0.0312(18) 0.0349(16) 0.0420(18) 0.0004(13) 0.0100(14) -0.0017(13)
C22 0.0243(17) 0.0418(17) 0.0333(17) 0.0046(13) 0.0061(13) 0.0027(12)
C23 0.0195(17) 0.0423(17) 0.0373(18) -0.0027(13) 0.0046(13) 0.0006(13)
C24 0.0265(17) 0.0381(15) 0.0276(16) -0.0048(13) 0.0052(13) -0.0008(12)
C25 0.029(2) 0.071(2) 0.062(2) 0.0019(17) 0.0193(18) -0.0067(18)
C26 0.040(2) 0.056(2) 0.066(3) 0.0034(17) 0.0254(19) -0.0083(18)
C27 0.0156(16) 0.0444(17) 0.0386(18) -0.0015(13) 0.0081(13) 0.0049(13)
C28 0.020(2) 0.224(7) 0.060(3) -0.015(3) 0.0015(19) 0.075(4)
C29 0.018(2) 0.231(7) 0.062(3) -0.020(3) 0.0013(19) 0.059(4)
C30 0.0214(18) 0.061(2) 0.047(2) -0.0060(15) 0.0140(15) 0.0014(15)
C31 0.031(2) 0.081(2) 0.0335(18) -0.0109(17) 0.0124(15) 0.0058(16)
C32 0.0226(18) 0.088(3) 0.0299(18) -0.0106(17) 0.0042(14) 0.0042(16)
C33 0.029(2) 0.075(2) 0.060(2) -0.0134(18) 0.0242(18) -0.0040(19)
C34 0.037(2) 0.100(3) 0.079(3) -0.009(2) 0.029(2) -0.007(2)
C35 0.036(2) 0.120(4) 0.080(3) -0.033(2) 0.028(2) -0.028(3)
C36 0.048(3) 0.126(4) 0.079(3) -0.021(3) 0.034(2) 0.017(3)
C37 0.0181(16) 0.0339(14) 0.0279(15) -0.0021(12) 0.0074(12) -0.0009(11)
C38 0.0176(16) 0.0390(16) 0.0267(16) -0.0029(12) 0.0034(12) 0.0001(12)
C39 0.0243(16) 0.0419(16) 0.0234(15) 0.0002(12) 0.0089(12) 0.0006(11)
C40 0.0198(16) 0.0398(15) 0.0283(16) -0.0024(12) 0.0076(12) 0.0008(12)
C41 0.0171(16) 0.0523(18) 0.0299(16) -0.0072(13) 0.0045(12) -0.0052(13)
C42 0.0247(17) 0.0507(17) 0.0238(15) -0.0047(13) 0.0085(13) -0.0024(12)
C43 0.0172(16) 0.0581(19) 0.0384(18) -0.0035(14) 0.0123(13) 0.0026(14)
C44 0.0249(19) 0.075(2) 0.050(2) 0.0018(17) 0.0171(16) 0.0035(17)
C45 0.029(2) 0.088(3) 0.043(2) -0.0089(18) 0.0199(16) -0.0026(17)
C46 0.030(2) 0.065(2) 0.050(2) -0.0108(16) 0.0157(16) 0.0015(16)
C47 0.037(3) 0.104(4) 0.092(3) 0.005(2) 0.027(2) 0.037(3)

loop_
_atom_type_symbol
_atom_type_description
_atom_type_scat_dispersion_real
_atom_type_scat_dispersion_imag
_atom_type_scat_source
C C 0.0181 0.0091
;
International Tables for Crystallography
(Vol. C, Tables 4.2.6.8 and 6.1.1.4)
;
H H 0.0000 0.0000
;
International Tables for Crystallography
(Vol. C, Table 6.1.1.4)
;
N N 0.0311 0.0180
;
International Tables for Crystallography
(Vol. C, Tables 4.2.6.8 and 6.1.1.4)
;
O O 0.0492 0.0322
;
International Tables for Crystallography
(Vol. C, Tables 4.2.6.8 and 6.1.1.4)
;
Cl Cl 0.3639 0.7018
;
International Tables for Crystallography
(Vol. C, Tables 4.2.6.8 and 6.1.1.4)
;

loop_
_geom_angle_atom_site_label_1
_geom_angle_atom_site_label_2
_geom_angle_atom_site_label_3
_geom_angle
_geom_angle_publ_flag
_geom_angle_site_symmetry_1
_geom_angle_site_symmetry_2
_geom_angle_site_symmetry_3
C22 N2 C25 120.3(3) yes . . .
C22 N2 C26 120.2(3) yes . . .
C25 N2 C26 118.8(3) yes . . .
O1 C3 C4 127.7(3) yes . . .
O1 C3 C15 126.2(3) yes . . .
C4 C3 C15 106.2(3) yes . . .
C3 C4 C5 129.2(3) yes . . .
C3 C4 C9 107.8(3) yes . . .
C5 C4 C9 122.9(3) yes . . .
C4 C5 C6 118.2(3) yes . . .
C4 C5 C27 121.3(3) yes . . .
C6 C5 C27 120.5(3) yes . . .
C5 C6 C7 118.8(3) yes . . .
C5 C6 C16 121.0(3) yes . . .
C7 C6 C16 120.2(3) yes . . .
C6 C7 C8 122.9(3) yes . . .
C6 C7 C17 120.0(3) yes . . .
C8 C7 C17 117.1(3) yes . . .
C7 C8 C9 117.4(3) yes . . .
C7 C8 C37 119.3(3) yes . . .
C9 C8 C37 123.3(3) yes . . .
C4 C9 C8 119.7(3) yes . . .
C4 C9 C10 109.1(3) yes . . .
C8 C9 C10 131.2(3) yes . . .
C9 C10 C11 133.2(3) yes . . .
C9 C10 C15 107.6(3) yes . . .
C11 C10 C15 119.2(3) yes . . .
C10 C11 C12 118.9(3) yes . . .
C11 C12 C13 121.9(3) yes . . .
C12 C13 C14 119.3(3) yes . . .
C13 C14 C15 119.0(4) yes . . .
C3 C15 C10 109.2(3) yes . . .
C3 C15 C14 129.2(3) yes . . .
C10 C15 C14 121.6(3) yes . . .
C7 C17 C18 172.8(3) yes . . .
C17 C18 C19 175.4(3) yes . . .
C18 C19 C20 122.4(3) yes . . .
C18 C19 C24 120.1(3) yes . . .
C20 C19 C24 117.4(3) yes . . .
C19 C20 C21 121.3(3) yes . . .
C20 C21 C22 121.3(3) yes . . .
N2 C22 C21 120.8(3) yes . . .
N2 C22 C23 121.6(3) yes . . .
C21 C22 C23 117.6(3) yes . . .
C22 C23 C24 120.9(3) yes . . .
C19 C24 C23 121.3(3) yes . . .
C5 C27 C28 120.2(3) yes . . .
C5 C27 C32 123.3(3) yes . . .
C28 C27 C32 116.5(4) yes . . .
C27 C28 C29 121.6(5) yes . . .
C28 C29 C30 122.9(4) yes . . .
C29 C30 C31 115.4(4) yes . . .
C29 C30 C33 120.7(3) yes . . .
C31 C30 C33 123.9(3) yes . . .
C30 C31 C32 122.4(3) yes . . .
C27 C32 C31 121.2(3) yes . . .
C30 C33 C34 107.7(3) yes . . .
C30 C33 C35 109.6(4) yes . . .
C30 C33 C36 112.8(3) yes . . .
C34 C33 C35 108.9(3) yes . . .
C34 C33 C36 108.9(4) yes . . .
C35 C33 C36 109.0(4) yes . . .
C8 C37 C38 121.4(2) yes . . .
C8 C37 C42 120.6(3) yes . . .
C38 C37 C42 117.9(3) yes . . .
C37 C38 C39 121.4(2) yes . . .
C38 C39 C40 121.2(3) yes . . .
C39 C40 C41 116.9(3) yes . . .
C39 C40 C43 122.7(3) yes . . .
C41 C40 C43 120.4(2) yes . . .
C40 C41 C42 122.2(2) yes . . .
C37 C42 C41 120.5(3) yes . . .
C40 C43 C44 108.2(3) yes . . .
C40 C43 C45 112.8(2) yes . . .
C40 C43 C46 109.1(3) yes . . .
C44 C43 C45 108.6(3) yes . . .
C44 C43 C46 109.4(2) yes . . .
C45 C43 C46 108.7(3) yes . . .
Cl48 C47 Cl49 107.2(3) yes . . .
Cl48 C47 Cl50 104.7(3) yes . . .
Cl49 C47 Cl50 115.5(3) yes . . .
Cl51 C47 Cl52 104.4(3) yes . . .
Cl51 C47 Cl53 122.5(7) yes . . .
Cl52 C47 Cl53 109.0(5) yes . . .
C10 C11 H11 120.552 no . . .
C12 C11 H11 120.545 no . . .
C11 C12 H12 119.041 no . . .
C13 C12 H12 119.033 no . . .
C12 C13 H13 120.375 no . . .
C14 C13 H13 120.371 no . . .
C13 C14 H14 120.500 no . . .
C15 C14 H14 120.503 no . . .
C6 C16 H16A 109.474 no . . .
C6 C16 H16B 109.471 no . . .
C6 C16 H16C 109.472 no . . .
H16A C16 H16B 109.468 no . . .
H16A C16 H16C 109.470 no . . .
H16B C16 H16C 109.472 no . . .
C19 C20 H20 119.361 no . . .
C21 C20 H20 119.359 no . . .
C20 C21 H21 119.328 no . . .
C22 C21 H21 119.323 no . . .
C22 C23 H23 119.544 no . . .
C24 C23 H23 119.529 no . . .
C19 C24 H24 119.331 no . . .
C23 C24 H24 119.337 no . . .
N2 C25 H25A 109.463 no . . .
N2 C25 H25B 109.463 no . . .
N2 C25 H25C 109.473 no . . .
H25A C25 H25B 109.470 no . . .
H25A C25 H25C 109.478 no . . .
H25B C25 H25C 109.480 no . . .
N2 C26 H26A 109.467 no . . .
N2 C26 H26B 109.469 no . . .
N2 C26 H26C 109.476 no . . .
H26A C26 H26B 109.467 no . . .
H26A C26 H26C 109.478 no . . .
H26B C26 H26C 109.470 no . . .
C27 C28 H28 119.198 no . . .
C29 C28 H28 119.203 no . . .
C28 C29 H29 118.563 no . . .
C30 C29 H29 118.553 no . . .
C30 C31 H31 118.796 no . . .
C32 C31 H31 118.782 no . . .
C27 C32 H32 119.390 no . . .
C31 C32 H32 119.409 no . . .
C33 C34 H34A 109.472 no . . .
C33 C34 H34B 109.485 no . . .
C33 C34 H34C 109.468 no . . .
H34A C34 H34B 109.468 no . . .
H34A C34 H34C 109.468 no . . .
H34B C34 H34C 109.466 no . . .
C33 C35 H35A 109.471 no . . .
C33 C35 H35B 109.475 no . . .
C33 C35 H35C 109.476 no . . .
H35A C35 H35B 109.460 no . . .
H35A C35 H35C 109.471 no . . .
H35B C35 H35C 109.474 no . . .
C33 C36 H36A 109.475 no . . .
C33 C36 H36B 109.472 no . . .
C33 C36 H36C 109.461 no . . .
H36A C36 H36B 109.481 no . . .
H36A C36 H36C 109.472 no . . .
H36B C36 H36C 109.466 no . . .
C37 C38 H38 119.300 no . . .
C39 C38 H38 119.303 no . . .
C38 C39 H39 119.408 no . . .
C40 C39 H39 119.423 no . . .
C40 C41 H41 118.924 no . . .
C42 C41 H41 118.917 no . . .
C37 C42 H42 119.726 no . . .
C41 C42 H42 119.733 no . . .
C43 C44 H44A 109.462 no . . .
C43 C44 H44B 109.477 no . . .
C43 C44 H44C 109.470 no . . .
H44A C44 H44B 109.479 no . . .
H44A C44 H44C 109.466 no . . .
H44B C44 H44C 109.474 no . . .
C43 C45 H45A 109.461 no . . .
C43 C45 H45B 109.465 no . . .
C43 C45 H45C 109.472 no . . .
H45A C45 H45B 109.478 no . . .
H45A C45 H45C 109.466 no . . .
H45B C45 H45C 109.486 no . . .
C43 C46 H46A 109.463 no . . .
C43 C46 H46B 109.473 no . . .
C43 C46 H46C 109.473 no . . .
H46A C46 H46B 109.479 no . . .
H46A C46 H46C 109.474 no . . .
H46B C46 H46C 109.465 no . . .
Cl48 C47 H47A 109.702 no . . .
Cl49 C47 H47A 109.703 no . . .
Cl50 C47 H47A 109.724 no . . .
Cl51 C47 H47B 106.655 no . . .
Cl52 C47 H47B 106.667 no . . .
Cl53 C47 H47B 106.668 no . . .

loop_
_geom_bond_atom_site_label_1
_geom_bond_atom_site_label_2
_geom_bond_distance
_geom_bond_publ_flag
_geom_bond_site_symmetry_1
_geom_bond_site_symmetry_2
Cl48 C47 1.840(6) yes . .
Cl49 C47 1.673(4) yes . .
Cl50 C47 1.741(5) yes . .
Cl51 C47 1.544(8) yes . .
Cl52 C47 2.005(6) yes . .
Cl53 C47 1.519(12) yes . .
O1 C3 1.227(5) yes . .
N2 C22 1.383(5) yes . .
N2 C25 1.449(5) yes . .
N2 C26 1.449(5) yes . .
C3 C4 1.499(5) yes . .
C3 C15 1.479(5) yes . .
C4 C5 1.396(4) yes . .
C4 C9 1.408(5) yes . .
C5 C6 1.414(4) yes . .
C5 C27 1.501(5) yes . .
C6 C7 1.404(5) yes . .
C6 C16 1.511(4) yes . .
C7 C8 1.424(4) yes . .
C7 C17 1.444(4) yes . .
C8 C9 1.396(4) yes . .
C8 C37 1.494(5) yes . .
C9 C10 1.491(4) yes . .
C10 C11 1.386(5) yes . .
C10 C15 1.412(5) yes . .
C11 C12 1.406(4) yes . .
C12 C13 1.393(6) yes . .
C13 C14 1.397(5) yes . .
C14 C15 1.394(5) yes . .
C17 C18 1.204(5) yes . .
C18 C19 1.426(5) yes . .
C19 C20 1.400(4) yes . .
C19 C24 1.414(4) yes . .
C20 C21 1.385(5) yes . .
C21 C22 1.407(5) yes . .
C22 C23 1.407(4) yes . .
C23 C24 1.386(5) yes . .
C27 C28 1.363(5) yes . .
C27 C32 1.352(5) yes . .
C28 C29 1.383(7) yes . .
C29 C30 1.345(7) yes . .
C30 C31 1.367(4) yes . .
C30 C33 1.545(6) yes . .
C31 C32 1.395(6) yes . .
C33 C34 1.557(6) yes . .
C33 C35 1.522(6) yes . .
C33 C36 1.484(7) yes . .
C37 C38 1.377(4) yes . .
C37 C42 1.389(4) yes . .
C38 C39 1.393(5) yes . .
C39 C40 1.396(4) yes . .
C40 C41 1.380(5) yes . .
C40 C43 1.538(5) yes . .
C41 C42 1.392(5) yes . .
C43 C44 1.548(5) yes . .
C43 C45 1.511(5) yes . .
C43 C46 1.542(5) yes . .
C11 H11 0.950 no . .
C12 H12 0.950 no . .
C13 H13 0.950 no . .
C14 H14 0.950 no . .
C16 H16A 0.980 no . .
C16 H16B 0.980 no . .
C16 H16C 0.980 no . .
C20 H20 0.950 no . .
C21 H21 0.950 no . .
C23 H23 0.950 no . .
C24 H24 0.950 no . .
C25 H25A 0.980 no . .
C25 H25B 0.980 no . .
C25 H25C 0.980 no . .
C26 H26A 0.980 no . .
C26 H26B 0.980 no . .
C26 H26C 0.980 no . .
C28 H28 0.950 no . .
C29 H29 0.950 no . .
C31 H31 0.950 no . .
C32 H32 0.950 no . .
C34 H34A 0.980 no . .
C34 H34B 0.980 no . .
C34 H34C 0.980 no . .
C35 H35A 0.980 no . .
C35 H35B 0.980 no . .
C35 H35C 0.980 no . .
C36 H36A 0.980 no . .
C36 H36B 0.980 no . .
C36 H36C 0.980 no . .
C38 H38 0.950 no . .
C39 H39 0.950 no . .
C41 H41 0.950 no . .
C42 H42 0.950 no . .
C44 H44A 0.980 no . .
C44 H44B 0.980 no . .
C44 H44C 0.980 no . .
C45 H45A 0.980 no . .
C45 H45B 0.980 no . .
C45 H45C 0.980 no . .
C46 H46A 0.980 no . .
C46 H46B 0.980 no . .
C46 H46C 0.980 no . .
C47 H47A 1.000 no . .
C47 H47B 1.000 no . .

loop_
_geom_contact_atom_site_label_1
_geom_contact_atom_site_label_2
_geom_contact_distance
_geom_contact_publ_flag
_geom_contact_site_symmetry_1
_geom_contact_site_symmetry_2
O1 C5 3.134(4) no . .
O1 C9 3.539(5) no . .
O1 C10 3.537(5) no . .
O1 C14 3.085(4) no . .
O1 C27 3.046(4) no . .
O1 C28 3.339(7) no . .
O1 C32 3.519(5) no . .
C3 C27 3.128(4) no . .
C4 C7 2.749(4) no . .
C4 C28 3.292(6) no . .
C4 C32 3.439(5) no . .
C5 C8 2.859(5) no . .
C6 C9 2.830(4) no . .
C6 C28 3.416(6) no . .
C6 C32 3.360(5) no . .
C7 C38 3.188(5) no . .
C7 C42 3.522(4) no . .
C8 C11 3.362(4) no . .
C8 C18 3.474(4) no . .
C9 C38 3.579(5) no . .
C9 C42 3.248(5) no . .
C10 C13 2.813(4) no . .
C10 C37 3.201(5) no . .
C10 C42 3.556(5) no . .
C11 C14 2.820(6) no . .
C11 C37 3.317(4) no . .
C11 C42 3.390(5) no . .
C12 C15 2.753(5) no . .
C16 C17 2.889(5) no . .
C16 C27 2.952(5) no . .
C16 C32 3.489(6) no . .
C17 C24 3.526(5) no . .
C17 C37 2.812(4) no . .
C17 C38 3.085(4) no . .
C18 C37 3.415(4) no . .
C18 C38 3.385(4) no . .
C19 C22 2.844(5) no . .
C20 C23 2.780(5) no . .
C21 C24 2.772(4) no . .
C21 C26 2.832(6) no . .
C23 C25 2.867(6) no . .
C27 C30 2.828(5) no . .
C28 C31 2.683(7) no . .
C29 C32 2.691(5) no . .
C29 C34 3.107(8) no . .
C29 C35 2.953(8) no . .
C31 C34 3.503(6) no . .
C31 C36 2.903(7) no . .
C37 C40 2.832(5) no . .
C38 C41 2.740(4) no . .
C39 C42 2.752(5) no . .
C39 C44 3.596(5) no . .
C39 C45 2.885(6) no . .
C41 C44 3.039(5) no . .
C41 C46 3.042(5) no . .
Cl48 C28 3.459(7) no . .
Cl48 C29 3.367(7) no . .
Cl49 C36 3.497(7) no . 1_554
Cl50 C22 3.350(4) no . 3_766
Cl50 C23 3.560(4) no . 3_766
Cl51 C34 3.265(8) no . 4_564
Cl52 Cl52 3.280(7) no . 3_665
Cl52 C36 3.542(8) no . 1_554
Cl53 O1 3.586(13) no . 4_564
Cl53 N2 3.174(12) no . 3_766
Cl53 C21 3.472(10) no . 3_766
Cl53 C22 3.164(11) no . 3_766
Cl53 C25 3.523(13) no . 3_766
Cl53 C26 3.555(12) no . 3_766
O1 Cl53 3.586(13) no . 4_565
O1 C16 3.567(5) no . 4_565
O1 C47 3.101(6) no . 4_565
N2 Cl53 3.174(12) no . 3_766
C10 C20 3.529(4) no . 4_565
C11 C20 3.319(4) no . 4_565
C11 C21 3.497(4) no . 4_565
C12 C20 3.476(4) no . 4_565
C12 C21 3.562(4) no . 4_565
C16 O1 3.567(5) no . 4_564
C20 C10 3.529(4) no . 4_564
C20 C11 3.319(4) no . 4_564
C20 C12 3.476(4) no . 4_564
C21 Cl53 3.472(10) no . 3_766
C21 C11 3.497(4) no . 4_564
C21 C12 3.562(4) no . 4_564
C22 Cl50 3.350(4) no . 3_766
C22 Cl53 3.164(11) no . 3_766
C22 C41 3.574(4) no . 4_564
C23 Cl50 3.560(4) no . 3_766
C24 C45 3.460(5) no . 4_565
C25 Cl53 3.523(13) no . 3_766
C26 Cl53 3.555(12) no . 3_766
C28 Cl48 3.459(7) no . .
C29 Cl48 3.367(7) no . .
C34 Cl51 3.265(8) no . 4_565
C36 Cl49 3.497(7) no . 1_556
C36 Cl52 3.542(8) no . 1_556
C41 C22 3.574(4) no . 4_565
C45 C24 3.460(5) no . 4_564
C47 O1 3.101(6) no . 4_564
O1 H14 2.9252 no . .
O1 H28 3.5143 no . .
N2 H21 2.6053 no . .
N2 H23 2.6244 no . .
C3 H14 2.8307 no . .
C4 H28 3.2532 no . .
C4 H32 3.5093 no . .
C5 H16A 3.3313 no . .
C5 H16B 2.8632 no . .
C5 H16C 2.7231 no . .
C5 H28 2.6229 no . .
C5 H32 2.6763 no . .
C6 H28 3.4493 no . .
C6 H32 3.3623 no . .
C7 H16A 2.5686 no . .
C7 H16B 3.0906 no . .
C7 H16C 3.2026 no . .
C7 H38 3.1029 no . .
C8 H11 3.2174 no . .
C8 H38 2.6598 no . .
C8 H42 2.6616 no . .
C9 H11 2.9027 no . .
C9 H42 3.1279 no . .
C10 H12 3.2572 no . .
C10 H14 3.3065 no . .
C10 H42 3.3599 no . .
C11 H13 3.3005 no . .
C11 H42 3.3256 no . .
C12 H14 3.2690 no . .
C13 H11 3.3001 no . .
C14 H12 3.2603 no . .
C15 H11 3.2781 no . .
C15 H13 3.2672 no . .
C16 H32 3.5379 no . .
C17 H16A 2.4054 no . .
C17 H16B 3.4574 no . .
C17 H24 3.4627 no . .
C17 H38 3.0213 no . .
C18 H16A 2.9925 no . .
C18 H20 2.6574 no . .
C18 H24 2.6258 no . .
C18 H38 3.3799 no . .
C19 H21 3.2773 no . .
C19 H23 3.2924 no . .
C20 H24 3.2643 no . .
C21 H23 3.2679 no . .
C21 H26A 2.6817 no . .
C21 H26B 2.8707 no . .
C22 H20 3.2847 no . .
C22 H24 3.2810 no . .
C22 H25A 3.2553 no . .
C22 H25B 2.6769 no . .
C22 H25C 2.7236 no . .
C22 H26A 2.6451 no . .
C22 H26B 2.7567 no . .
C22 H26C 3.2514 no . .
C23 H21 3.2667 no . .
C23 H25B 2.8533 no . .
C23 H25C 2.7758 no . .
C23 H44C 3.3378 no . .
C24 H20 3.2665 no . .
C24 H44C 3.3160 no . .
C25 H23 2.5411 no . .
C25 H26A 3.2187 no . .
C25 H26B 3.0044 no . .
C25 H26C 2.5239 no . .
C26 H21 2.4862 no . .
C26 H25A 2.5004 no . .
C26 H25B 3.0865 no . .
C26 H25C 3.1585 no . .
C27 H16B 3.0199 no . .
C27 H16C 2.7616 no . .
C27 H29 3.2391 no . .
C27 H31 3.2357 no . .
C28 H16B 3.3679 no . .
C28 H32 3.1745 no . .
C29 H31 3.1555 no . .
C29 H34A 3.4112 no . .
C29 H34C 2.8153 no . .
C29 H35B 3.1398 no . .
C29 H35C 2.6746 no . .
C30 H28 3.2370 no . .
C30 H32 3.2640 no . .
C30 H34A 2.6968 no . .
C30 H34B 3.3574 no . .
C30 H34C 2.6674 no . .
C30 H35A 3.3559 no . .
C30 H35B 2.6840 no . .
C30 H35C 2.6928 no . .
C30 H36A 2.6993 no . .
C30 H36B 3.3639 no . .
C30 H36C 2.7301 no . .
C31 H29 3.1575 no . .
C31 H34A 3.3703 no . .
C31 H36A 2.8492 no . .
C31 H36C 2.7715 no . .
C32 H16C 2.9130 no . .
C32 H28 3.1716 no . .
C33 H29 2.6345 no . .
C33 H31 2.7239 no . .
C34 H29 3.0063 no . .
C34 H35A 2.7072 no . .
C34 H35B 3.3586 no . .
C34 H35C 2.6608 no . .
C34 H36A 3.3316 no . .
C34 H36B 2.6703 no . .
C34 H36C 2.6286 no . .
C35 H29 2.6935 no . .
C35 H34A 3.3524 no . .
C35 H34B 2.6874 no . .
C35 H34C 2.6972 no . .
C35 H36A 2.6602 no . .
C35 H36B 2.5991 no . .
C35 H36C 3.3009 no . .
C36 H31 2.5407 no . .
C36 H34A 2.6719 no . .
C36 H34B 2.6628 no . .
C36 H34C 3.3178 no . .
C36 H35A 2.6064 no . .
C36 H35B 2.6716 no . .
C36 H35C 3.2932 no . .
C37 H11 2.7673 no . .
C37 H39 3.2633 no . .
C37 H41 3.2639 no . .
C38 H11 3.3832 no . .
C38 H24 3.5586 no . .
C38 H42 3.2309 no . .
C39 H24 3.2771 no . .
C39 H41 3.2267 no . .
C39 H44C 3.5135 no . .
C39 H45A 2.7775 no . .
C39 H45B 2.7980 no . .
C39 H46B 3.5586 no . .
C40 H24 3.2517 no . .
C40 H38 3.2785 no . .
C40 H42 3.2739 no . .
C40 H44A 2.6602 no . .
C40 H44B 3.3507 no . .
C40 H44C 2.6996 no . .
C40 H45A 2.7248 no . .
C40 H45B 2.7422 no . .
C40 H45C 3.3767 no . .
C40 H46A 2.6735 no . .
C40 H46B 2.7126 no . .
C40 H46C 3.3580 no . .
C41 H11 3.4144 no . .
C41 H24 3.4957 no . .
C41 H39 3.2272 no . .
C41 H44A 2.7186 no . .
C41 H44C 3.3205 no . .
C41 H46A 2.7266 no . .
C41 H46B 3.3198 no . .
C42 H11 2.7687 no . .
C42 H38 3.2302 no . .
C43 H39 2.7336 no . .
C43 H41 2.6643 no . .
C44 H24 3.4521 no . .
C44 H41 2.8831 no . .
C44 H45A 3.3390 no . .
C44 H45B 2.6515 no . .
C44 H45C 2.6716 no . .
C44 H46A 2.7104 no . .
C44 H46B 3.3705 no . .
C44 H46C 2.6986 no . .
C45 H39 2.5111 no . .
C45 H44A 3.3319 no . .
C45 H44B 2.6696 no . .
C45 H44C 2.6716 no . .
C45 H46A 3.3292 no . .
C45 H46B 2.6737 no . .
C45 H46C 2.6620 no . .
C46 H41 2.8565 no . .
C46 H44A 2.7161 no . .
C46 H44B 2.6957 no . .
C46 H44C 3.3693 no . .
C46 H45A 2.6782 no . .
C46 H45B 3.3350 no . .
C46 H45C 2.6421 no . .
H11 H12 2.3500 no . .
H11 H42 2.9140 no . .
H12 H13 2.3348 no . .
H13 H14 2.3592 no . .
H16B H28 3.4090 no . .
H16C H32 2.8684 no . .
H20 H21 2.3165 no . .
H21 H26A 2.2000 no . .
H21 H26B 2.3760 no . .
H21 H26C 3.4566 no . .
H23 H24 2.3196 no . .
H23 H25A 3.5126 no . .
H23 H25B 2.4440 no . .
H23 H25C 2.2519 no . .
H23 H44C 2.7457 no . .
H24 H44A 3.5584 no . .
H24 H44C 2.6917 no . .
H25A H26A 3.2958 no . .
H25A H26B 3.0119 no . .
H25A H26C 2.1548 no . .
H25B H26B 3.3387 no . .
H25B H26C 3.2116 no . .
H25C H26C 3.1701 no . .
H28 H29 2.3009 no . .
H29 H34A 3.5146 no . .
H29 H34C 2.4921 no . .
H29 H35A 3.5586 no . .
H29 H35B 3.0256 no . .
H29 H35C 2.1270 no . .
H31 H32 2.3188 no . .
H31 H34A 3.4459 no . .
H31 H36A 2.4162 no . .
H31 H36B 3.5056 no . .
H31 H36C 2.2217 no . .
H34A H35A 3.5923 no . .
H34A H35C 3.5620 no . .
H34A H36A 3.5605 no . .
H34A H36B 2.9787 no . .
H34A H36C 2.4513 no . .
H34B H35A 2.5210 no . .
H34B H35B 3.5962 no . .
H34B H35C 2.9270 no . .
H34B H36A 3.5732 no . .
H34B H36B 2.4864 no . .
H34B H36C 2.9040 no . .
H34C H35A 3.0101 no . .
H34C H35B 3.5818 no . .
H34C H35C 2.4818 no . .
H34C H36B 3.5542 no . .
H34C H36C 3.5272 no . .
H35A H36A 2.9166 no . .
H35A H36B 2.3758 no . .
H35A H36C 3.4973 no . .
H35B H36A 2.5117 no . .
H35B H36B 2.9240 no . .
H35B H36C 3.5754 no . .
H35C H36A 3.5610 no . .
H35C H36B 3.4830 no . .
H38 H39 2.3241 no . .
H39 H45A 2.2696 no . .
H39 H45B 2.2964 no . .
H39 H45C 3.4780 no . .
H41 H42 2.3226 no . .
H41 H44A 2.3117 no . .
H41 H44C 3.3514 no . .
H41 H46A 2.2807 no . .
H41 H46B 3.3077 no . .
H44A H45B 3.5485 no . .
H44A H45C 3.5628 no . .
H44A H46A 2.5384 no . .
H44A H46C 2.9926 no . .
H44B H45A 3.5730 no . .
H44B H45B 2.9311 no . .
H44B H45C 2.4849 no . .
H44B H46A 2.9797 no . .
H44B H46B 3.5898 no . .
H44B H46C 2.5039 no . .
H44C H45A 3.5651 no . .
H44C H45B 2.4655 no . .
H44C H45C 2.9636 no . .
H44C H46C 3.5888 no . .
H45A H46A 3.5707 no . .
H45A H46B 2.4992 no . .
H45A H46C 2.9638 no . .
H45B H46B 3.5783 no . .
H45B H46C 3.5525 no . .
H45C H46A 3.5378 no . .
H45C H46B 2.9279 no . .
H45C H46C 2.4480 no . .
Cl48 H16B 3.4129 no . .
Cl48 H25A 3.5167 no . 1_455
Cl48 H26B 2.9310 no . 3_766
Cl48 H28 3.3800 no . .
Cl48 H29 3.2160 no . .
Cl48 H34A 3.2740 no . 4_564
Cl49 H25A 2.9988 no . 1_455
Cl49 H25C 3.4909 no . 1_455
Cl49 H36B 2.9021 no . 1_554
Cl49 H36C 3.3719 no . 1_554
Cl49 H44B 3.2655 no . 4_464
Cl49 H46A 3.4184 no . 4_464
Cl49 H46C 3.0410 no . 4_464
Cl50 H14 2.9886 no . 4_564
Cl50 H25B 3.2906 no . 3_766
Cl50 H35A 3.1411 no . 3_666
Cl50 H45C 3.5341 no . 2_745
Cl51 H25A 3.5083 no . 1_455
Cl51 H25C 3.4456 no . 1_455
Cl51 H34A 2.8565 no . 4_564
Cl51 H34C 2.7759 no . 4_564
Cl52 H25A 3.4417 no . 1_455
Cl52 H35A 3.3364 no . 3_666
Cl52 H35B 3.5267 no . 3_666
Cl52 H36A 3.4418 no . 1_554
Cl52 H36A 3.3770 no . 3_666
Cl52 H36B 3.0152 no . 1_554
Cl52 H36B 3.1991 no . 3_666
Cl52 H46C 3.3035 no . 2_745
Cl52 H46C 3.2773 no . 4_464
Cl53 H14 3.5049 no . 4_564
Cl53 H16B 3.4398 no . .
Cl53 H21 3.5751 no . 3_766
Cl53 H25B 2.9735 no . 3_766
Cl53 H26B 2.9744 no . 3_766
O1 H16B 2.8291 no . 4_565
O1 H47A 2.2295 no . 4_565
O1 H47B 2.2225 no . 4_565
N2 H41 2.8942 no . 4_564
N2 H46A 3.0508 no . 4_564
C3 H16B 3.5549 no . 4_565
C3 H31 3.3761 no . 4_564
C3 H47A 3.2502 no . 4_565
C3 H47B 3.1889 no . 4_565
C4 H31 3.2815 no . 4_564
C4 H32 3.2503 no . 4_564
C4 H38 3.2880 no . 4_565
C5 H32 3.5085 no . 4_564
C5 H38 2.9817 no . 4_565
C6 H32 3.4789 no . 4_564
C6 H38 2.8488 no . 4_565
C7 H32 3.2124 no . 4_564
C7 H38 3.0405 no . 4_565
C7 H39 3.1723 no . 4_565
C8 H32 2.9303 no . 4_564
C8 H38 3.4314 no . 4_565
C8 H39 3.5477 no . 4_565
C9 H32 2.9328 no . 4_564
C9 H38 3.5443 no . 4_565
C10 H20 3.2294 no . 4_565
C11 H12 3.0714 no . 3_776
C11 H20 3.0883 no . 4_565
C11 H21 3.3873 no . 4_565
C12 H11 3.1181 no . 3_776
C12 H12 3.5500 no . 3_776
C12 H16A 3.5267 no . 2_756
C12 H16C 3.5590 no . 2_756
C12 H20 2.9868 no . 4_565
C12 H21 3.1415 no . 4_565
C13 H16A 3.3847 no . 2_756
C13 H20 3.0157 no . 4_565
C13 H45A 3.3451 no . 3_776
C13 H46B 3.1193 no . 3_776
C14 H20 3.1830 no . 4_565
C14 H46B 3.0963 no . 3_776
C15 H20 3.2885 no . 4_565
C16 H12 3.5310 no . 2_746
C16 H21 2.8598 no . 3_766
C16 H26B 3.3380 no . 3_766
C16 H38 3.5259 no . 4_565
C17 H13 3.3188 no . 2_746
C17 H39 2.9747 no . 4_565
C18 H13 3.1169 no . 2_746
C18 H39 3.2602 no . 4_565
C18 H45A 3.2160 no . 4_565
C19 H13 3.5345 no . 2_746
C19 H42 2.9822 no . 4_564
C19 H45A 3.1333 no . 4_565
C20 H11 3.5848 no . 4_564
C20 H14 3.3381 no . 2_746
C20 H42 3.1952 no . 4_564
C21 H11 3.4684 no . 4_564
C21 H16A 3.4858 no . 3_766
C21 H16B 3.5383 no . 3_766
C21 H16C 3.3782 no . 3_766
C21 H42 3.2467 no . 4_564
C22 H41 2.9523 no . 4_564
C22 H42 3.1142 no . 4_564
C23 H35A 3.5766 no . 1_655
C23 H41 3.0708 no . 4_564
C23 H42 2.9106 no . 4_564
C24 H42 2.8230 no . 4_564
C24 H45A 3.0341 no . 4_565
C24 H45B 3.4031 no . 4_565
C24 H45C 3.3811 no . 4_565
C25 H35B 3.5567 no . 1_655
C25 H35C 3.3561 no . 1_655
C25 H41 3.2320 no . 4_564
C25 H46A 3.1392 no . 4_564
C26 H16C 3.3986 no . 3_766
C26 H35B 3.4239 no . 3_766
C26 H36A 3.5888 no . 3_766
C26 H46A 3.0740 no . 4_564
C28 H31 3.4007 no . 4_564
C28 H34A 3.1329 no . 4_564
C28 H36C 3.1743 no . 4_564
C29 H34A 3.0651 no . 4_564
C29 H36C 3.5149 no . 4_564
C30 H26B 3.4730 no . 3_766
C30 H26C 3.3603 no . 3_766
C30 H28 3.3387 no . 4_565
C31 H26B 3.3770 no . 3_766
C31 H26C 3.3109 no . 3_766
C31 H28 2.8882 no . 4_565
C32 H26B 3.5040 no . 3_766
C33 H28 3.5683 no . 4_565
C34 H28 3.3934 no . 4_565
C34 H29 3.2774 no . 4_565
C34 H44A 3.4351 no . 1_455
C34 H44B 3.5133 no . 4_465
C35 H23 3.3841 no . 1_455
C35 H25B 2.9122 no . 1_455
C35 H26C 3.5178 no . 3_766
C36 H26C 3.5046 no . 3_766
C36 H28 3.4345 no . 4_565
C36 H47A 3.5054 no . 1_556
C36 H47B 3.5814 no . 1_556
C38 H32 3.5944 no . 4_564
C39 H13 3.0260 no . 3_776
C40 H13 3.4971 no . 3_776
C42 H45B 3.5630 no . 4_565
C44 H34B 3.4244 no . 4_664
C44 H34C 3.1366 no . 1_655
C45 H13 3.5458 no . 3_776
C45 H24 3.1173 no . 4_564
C45 H34B 3.4958 no . 4_664
C46 H26C 3.4886 no . 4_565
C47 H36C 3.5844 no . 1_554
H11 C12 3.1181 no . 3_776
H11 C20 3.5848 no . 4_565
H11 C21 3.4684 no . 4_565
H11 H11 3.5151 no . 3_776
H11 H12 2.5258 no . 3_776
H11 H20 3.5859 no . 4_565
H11 H21 3.3746 no . 4_565
H12 C11 3.0714 no . 3_776
H12 C12 3.5500 no . 3_776
H12 C16 3.5310 no . 2_756
H12 H11 2.5258 no . 3_776
H12 H12 3.3836 no . 3_776
H12 H16A 3.2495 no . 2_756
H12 H16C 2.9231 no . 2_756
H12 H20 3.4658 no . 4_565
H12 H21 2.9728 no . 4_565
H13 C17 3.3188 no . 2_756
H13 C18 3.1169 no . 2_756
H13 C19 3.5345 no . 2_756
H13 C39 3.0260 no . 3_776
H13 C40 3.4971 no . 3_776
H13 C45 3.5458 no . 3_776
H13 H16A 2.9587 no . 2_756
H13 H20 3.4693 no . 4_565
H13 H39 2.7690 no . 3_776
H13 H45A 2.6668 no . 3_776
H13 H46B 3.0885 no . 3_776
H14 Cl50 2.9886 no . 4_565
H14 Cl53 3.5049 no . 4_565
H14 C20 3.3381 no . 2_756
H14 H20 3.3090 no . 2_756
H14 H45A 3.2308 no . 3_776
H14 H46B 3.0345 no . 3_776
H14 H47A 3.4981 no . 4_565
H14 H47B 3.2183 no . 4_565
H16A C12 3.5267 no . 2_746
H16A C13 3.3847 no . 2_746
H16A C21 3.4858 no . 3_766
H16A H12 3.2495 no . 2_746
H16A H13 2.9587 no . 2_746
H16A H20 3.2576 no . 3_766
H16A H21 2.7911 no . 3_766
H16B Cl48 3.4129 no . .
H16B Cl53 3.4398 no . .
H16B O1 2.8291 no . 4_564
H16B C3 3.5549 no . 4_564
H16B C21 3.5383 no . 3_766
H16B H21 2.8543 no . 3_766
H16B H26B 2.9778 no . 3_766
H16C C12 3.5590 no . 2_746
H16C C21 3.3782 no . 3_766
H16C C26 3.3986 no . 3_766
H16C H12 2.9231 no . 2_746
H16C H21 2.4587 no . 3_766
H16C H26A 3.0968 no . 3_766
H16C H26B 2.8020 no . 3_766
H16C H38 3.2977 no . 4_565
H20 C10 3.2294 no . 4_564
H20 C11 3.0883 no . 4_564
H20 C12 2.9868 no . 4_564
H20 C13 3.0157 no . 4_564
H20 C14 3.1830 no . 4_564
H20 C15 3.2885 no . 4_564
H20 H11 3.5859 no . 4_564
H20 H12 3.4658 no . 4_564
H20 H13 3.4693 no . 4_564
H20 H14 3.3090 no . 2_746
H20 H16A 3.2576 no . 3_766
H21 Cl53 3.5751 no . 3_766
H21 C11 3.3873 no . 4_564
H21 C12 3.1415 no . 4_564
H21 C16 2.8598 no . 3_766
H21 H11 3.3746 no . 4_564
H21 H12 2.9728 no . 4_564
H21 H16A 2.7911 no . 3_766
H21 H16B 2.8543 no . 3_766
H21 H16C 2.4587 no . 3_766
H23 C35 3.3841 no . 1_655
H23 H35A 3.0446 no . 1_655
H23 H35C 2.8613 no . 1_655
H23 H41 3.0846 no . 4_564
H23 H42 3.4021 no . 4_564
H24 C45 3.1173 no . 4_565
H24 H42 3.2559 no . 4_564
H24 H45A 2.9041 no . 4_565
H24 H45B 2.8196 no . 4_565
H24 H45C 3.1039 no . 4_565
H25A Cl48 3.5167 no . 1_655
H25A Cl49 2.9988 no . 1_655
H25A Cl51 3.5083 no . 1_655
H25A Cl52 3.4417 no . 1_655
H25A H25B 3.5624 no . 3_866
H25A H35B 2.8302 no . 3_766
H25A H46A 2.9803 no . 4_564
H25B Cl50 3.2906 no . 3_766
H25B Cl53 2.9735 no . 3_766
H25B C35 2.9122 no . 1_655
H25B H25A 3.5624 no . 3_866
H25B H35A 2.9043 no . 1_655
H25B H35B 2.6602 no . 1_655
H25B H35C 2.6796 no . 1_655
H25C Cl49 3.4909 no . 1_655
H25C Cl51 3.4456 no . 1_655
H25C H35C 3.1535 no . 1_655
H25C H41 2.6711 no . 4_564
H25C H44A 2.9776 no . 4_564
H25C H46A 2.8980 no . 4_564
H26A H16C 3.0968 no . 3_766
H26A H41 3.4648 no . 4_564
H26A H46A 2.9826 no . 4_564
H26A H46B 3.4767 no . 4_564
H26B Cl48 2.9310 no . 3_766
H26B Cl53 2.9744 no . 3_766
H26B C16 3.3380 no . 3_766
H26B C30 3.4730 no . 3_766
H26B C31 3.3770 no . 3_766
H26B C32 3.5040 no . 3_766
H26B H16B 2.9778 no . 3_766
H26B H16C 2.8020 no . 3_766
H26B H35B 3.3782 no . 3_766
H26C C30 3.3603 no . 3_766
H26C C31 3.3109 no . 3_766
H26C C35 3.5178 no . 3_766
H26C C36 3.5046 no . 3_766
H26C C46 3.4886 no . 4_564
H26C H31 3.3102 no . 3_766
H26C H35B 2.6890 no . 3_766
H26C H36A 2.6671 no . 3_766
H26C H46A 2.7382 no . 4_564
H26C H46B 3.5288 no . 4_564
H28 Cl48 3.3800 no . .
H28 C30 3.3387 no . 4_564
H28 C31 2.8882 no . 4_564
H28 C33 3.5683 no . 4_564
H28 C34 3.3934 no . 4_564
H28 C36 3.4345 no . 4_564
H28 H31 2.5775 no . 4_564
H28 H34A 2.5506 no . 4_564
H28 H36C 2.5997 no . 4_564
H29 Cl48 3.2160 no . .
H29 C34 3.2774 no . 4_564
H29 H34A 2.4005 no . 4_564
H29 H34B 3.3803 no . 4_564
H29 H36C 3.2429 no . 4_564
H31 C3 3.3761 no . 4_565
H31 C4 3.2815 no . 4_565
H31 C28 3.4007 no . 4_565
H31 H26C 3.3102 no . 3_766
H31 H28 2.5775 no . 4_565
H32 C4 3.2503 no . 4_565
H32 C5 3.5085 no . 4_565
H32 C6 3.4789 no . 4_565
H32 C7 3.2124 no . 4_565
H32 C8 2.9303 no . 4_565
H32 C9 2.9328 no . 4_565
H32 C38 3.5944 no . 4_565
H32 H38 2.9647 no . 4_565
H34A Cl48 3.2740 no . 4_565
H34A Cl51 2.8565 no . 4_565
H34A C28 3.1329 no . 4_565
H34A C29 3.0651 no . 4_565
H34A H28 2.5506 no . 4_565
H34A H29 2.4005 no . 4_565
H34B C44 3.4244 no . 4_465
H34B C45 3.4958 no . 4_465
H34B H29 3.3803 no . 4_565
H34B H44A 3.2692 no . 1_455
H34B H44B 2.6814 no . 4_465
H34B H44C 3.4012 no . 4_465
H34B H45B 3.4466 no . 4_465
H34B H45C 2.7846 no . 4_465
H34C Cl51 2.7759 no . 4_565
H34C C44 3.1366 no . 1_455
H34C H44A 2.7482 no . 1_455
H34C H44B 2.9556 no . 1_455
H34C H44C 3.1898 no . 1_455
H35A Cl50 3.1411 no . 3_666
H35A Cl52 3.3364 no . 3_666
H35A C23 3.5766 no . 1_455
H35A H23 3.0446 no . 1_455
H35A H25B 2.9043 no . 1_455
H35A H45C 2.8355 no . 4_465
H35B Cl52 3.5267 no . 3_666
H35B C25 3.5567 no . 1_455
H35B C26 3.4239 no . 3_766
H35B H25A 2.8302 no . 3_766
H35B H25B 2.6602 no . 1_455
H35B H26B 3.3782 no . 3_766
H35B H26C 2.6890 no . 3_766
H35C C25 3.3561 no . 1_455
H35C H23 2.8613 no . 1_455
H35C H25B 2.6796 no . 1_455
H35C H25C 3.1535 no . 1_455
H35C H44C 3.4774 no . 1_455
H36A Cl52 3.4418 no . 1_556
H36A Cl52 3.3770 no . 3_666
H36A C26 3.5888 no . 3_766
H36A H26C 2.6671 no . 3_766
H36A H47A 3.5631 no . 1_556
H36A H47B 3.5508 no . 1_556
H36B Cl49 2.9021 no . 1_556
H36B Cl52 3.0152 no . 1_556
H36B Cl52 3.1991 no . 3_666
H36B H44B 2.9368 no . 4_465
H36B H45C 3.3967 no . 4_465
H36B H46C 3.2144 no . 4_465
H36B H47A 3.5165 no . 1_556
H36C Cl49 3.3719 no . 1_556
H36C C28 3.1743 no . 4_565
H36C C29 3.5149 no . 4_565
H36C C47 3.5844 no . 1_556
H36C H28 2.5997 no . 4_565
H36C H29 3.2429 no . 4_565
H36C H47A 2.9071 no . 1_556
H36C H47B 3.0297 no . 1_556
H38 C4 3.2880 no . 4_564
H38 C5 2.9817 no . 4_564
H38 C6 2.8488 no . 4_564
H38 C7 3.0405 no . 4_564
H38 C8 3.4314 no . 4_564
H38 C9 3.5443 no . 4_564
H38 C16 3.5259 no . 4_564
H38 H16C 3.2977 no . 4_564
H38 H32 2.9647 no . 4_564
H39 C7 3.1723 no . 4_564
H39 C8 3.5477 no . 4_564
H39 C17 2.9747 no . 4_564
H39 C18 3.2602 no . 4_564
H39 H13 2.7690 no . 3_776
H39 H42 3.3112 no . 4_564
H41 N2 2.8942 no . 4_565
H41 C22 2.9523 no . 4_565
H41 C23 3.0708 no . 4_565
H41 C25 3.2320 no . 4_565
H41 H23 3.0846 no . 4_565
H41 H25C 2.6711 no . 4_565
H41 H26A 3.4648 no . 4_565
H42 C19 2.9822 no . 4_565
H42 C20 3.1952 no . 4_565
H42 C21 3.2467 no . 4_565
H42 C22 3.1142 no . 4_565
H42 C23 2.9106 no . 4_565
H42 C24 2.8230 no . 4_565
H42 H23 3.4021 no . 4_565
H42 H24 3.2559 no . 4_565
H42 H39 3.3112 no . 4_565
H42 H45B 3.4810 no . 4_565
H44A C34 3.4351 no . 1_655
H44A H25C 2.9776 no . 4_565
H44A H34B 3.2692 no . 1_655
H44A H34C 2.7482 no . 1_655
H44B Cl49 3.2655 no . 4_665
H44B C34 3.5133 no . 4_664
H44B H34B 2.6814 no . 4_664
H44B H34C 2.9556 no . 1_655
H44B H36B 2.9368 no . 4_664
H44C H34B 3.4012 no . 4_664
H44C H34C 3.1898 no . 1_655
H44C H35C 3.4774 no . 1_655
H45A C13 3.3451 no . 3_776
H45A C18 3.2160 no . 4_564
H45A C19 3.1333 no . 4_564
H45A C24 3.0341 no . 4_564
H45A H13 2.6668 no . 3_776
H45A H14 3.2308 no . 3_776
H45A H24 2.9041 no . 4_564
H45B C24 3.4031 no . 4_564
H45B C42 3.5630 no . 4_564
H45B H24 2.8196 no . 4_564
H45B H34B 3.4466 no . 4_664
H45B H42 3.4810 no . 4_564
H45C Cl50 3.5341 no . 2_755
H45C C24 3.3811 no . 4_564
H45C H24 3.1039 no . 4_564
H45C H34B 2.7846 no . 4_664
H45C H35A 2.8355 no . 4_664
H45C H36B 3.3967 no . 4_664
H46A Cl49 3.4184 no . 4_665
H46A N2 3.0508 no . 4_565
H46A C25 3.1392 no . 4_565
H46A C26 3.0740 no . 4_565
H46A H25A 2.9803 no . 4_565
H46A H25C 2.8980 no . 4_565
H46A H26A 2.9826 no . 4_565
H46A H26C 2.7382 no . 4_565
H46B C13 3.1193 no . 3_776
H46B C14 3.0963 no . 3_776
H46B H13 3.0885 no . 3_776
H46B H14 3.0345 no . 3_776
H46B H26A 3.4767 no . 4_565
H46B H26C 3.5288 no . 4_565
H46C Cl49 3.0410 no . 4_665
H46C Cl52 3.3035 no . 2_755
H46C Cl52 3.2773 no . 4_665
H46C H36B 3.2144 no . 4_664
H47A O1 2.2295 no . 4_564
H47A C3 3.2502 no . 4_564
H47A C36 3.5054 no . 1_554
H47A H14 3.4981 no . 4_564
H47A H36A 3.5631 no . 1_554
H47A H36B 3.5165 no . 1_554
H47A H36C 2.9071 no . 1_554
H47B O1 2.2225 no . 4_564
H47B C3 3.1889 no . 4_564
H47B C36 3.5814 no . 1_554
H47B H14 3.2183 no . 4_564
H47B H36A 3.5508 no . 1_554
H47B H36C 3.0297 no . 1_554

loop_
_geom_torsion_atom_site_label_1
_geom_torsion_atom_site_label_2
_geom_torsion_atom_site_label_3
_geom_torsion_atom_site_label_4
_geom_torsion
_geom_torsion_publ_flag
_geom_torsion_site_symmetry_1
_geom_torsion_site_symmetry_2
_geom_torsion_site_symmetry_3
_geom_torsion_site_symmetry_4
C25 N2 C22 C21 -167.2(3) no . . . .
C25 N2 C22 C23 14.3(4) no . . . .
C26 N2 C22 C21 2.6(4) no . . . .
C26 N2 C22 C23 -175.9(3) no . . . .
O1 C3 C4 C5 2.0(5) no . . . .
O1 C3 C4 C9 -179.2(3) no . . . .
O1 C3 C15 C10 -178.2(3) no . . . .
O1 C3 C15 C14 -0.1(5) no . . . .
C4 C3 C15 C10 1.4(3) no . . . .
C4 C3 C15 C14 179.5(2) no . . . .
C15 C3 C4 C5 -177.6(2) no . . . .
C15 C3 C4 C9 1.3(3) no . . . .
C3 C4 C5 C6 -178.8(2) no . . . .
C3 C4 C5 C27 3.0(4) no . . . .
C3 C4 C9 C8 177.3(2) no . . . .
C3 C4 C9 C10 -3.4(3) no . . . .
C5 C4 C9 C8 -3.7(4) no . . . .
C5 C4 C9 C10 175.6(2) no . . . .
C9 C4 C5 C6 2.5(4) no . . . .
C9 C4 C5 C27 -175.7(2) no . . . .
C4 C5 C6 C7 0.9(3) no . . . .
C4 C5 C6 C16 179.8(2) no . . . .
C4 C5 C27 C28 80.8(3) no . . . .
C4 C5 C27 C32 -96.7(3) no . . . .
C6 C5 C27 C28 -97.4(3) no . . . .
C6 C5 C27 C32 85.1(3) no . . . .
C27 C5 C6 C7 179.2(2) no . . . .
C27 C5 C6 C16 -2.0(3) no . . . .
C5 C6 C7 C8 -3.2(4) no . . . .
C5 C6 C7 C17 175.2(2) no . . . .
C16 C6 C7 C8 177.9(2) no . . . .
C16 C6 C7 C17 -3.6(3) no . . . .
C6 C7 C8 C9 2.0(3) no . . . .
C6 C7 C8 C37 -179.2(2) no . . . .
C17 C7 C8 C9 -176.46(19) no . . . .
C17 C7 C8 C37 2.3(3) no . . . .
C7 C8 C9 C4 1.4(3) no . . . .
C7 C8 C9 C10 -177.8(2) no . . . .
C7 C8 C37 C38 65.3(3) no . . . .
C7 C8 C37 C42 -110.6(3) no . . . .
C9 C8 C37 C38 -116.0(3) no . . . .
C9 C8 C37 C42 68.1(3) no . . . .
C37 C8 C9 C4 -177.33(19) no . . . .
C37 C8 C9 C10 3.5(4) no . . . .
C4 C9 C10 C11 -174.1(2) no . . . .
C4 C9 C10 C15 4.3(3) no . . . .
C8 C9 C10 C11 5.1(5) no . . . .
C8 C9 C10 C15 -176.5(2) no . . . .
C9 C10 C11 C12 179.0(2) no . . . .
C9 C10 C15 C3 -3.4(3) no . . . .
C9 C10 C15 C14 178.3(2) no . . . .
C11 C10 C15 C3 175.3(2) no . . . .
C11 C10 C15 C14 -3.0(4) no . . . .
C15 C10 C11 C12 0.8(4) no . . . .
C10 C11 C12 C13 2.4(4) no . . . .
C11 C12 C13 C14 -3.4(4) no . . . .
C12 C13 C14 C15 1.2(4) no . . . .
C13 C14 C15 C3 -175.9(3) no . . . .
C13 C14 C15 C10 2.0(4) no . . . .
C18 C19 C20 C21 175.7(2) no . . . .
C18 C19 C24 C23 -177.1(2) no . . . .
C20 C19 C24 C23 0.7(4) no . . . .
C24 C19 C20 C21 -2.1(4) no . . . .
C19 C20 C21 C22 1.0(4) no . . . .
C20 C21 C22 N2 -177.2(2) no . . . .
C20 C21 C22 C23 1.4(4) no . . . .
N2 C22 C23 C24 175.8(2) no . . . .
C21 C22 C23 C24 -2.7(4) no . . . .
C22 C23 C24 C19 1.7(4) no . . . .
C5 C27 C28 C29 -178.6(4) no . . . .
C5 C27 C32 C31 179.0(3) no . . . .
C28 C27 C32 C31 1.5(6) no . . . .
C32 C27 C28 C29 -1.0(7) no . . . .
C27 C28 C29 C30 0.1(10) no . . . .
C28 C29 C30 C31 0.3(8) no . . . .
C28 C29 C30 C33 178.5(5) no . . . .
C29 C30 C31 C32 0.2(6) no . . . .
C29 C30 C33 C34 -69.6(5) no . . . .
C29 C30 C33 C35 48.7(5) no . . . .
C29 C30 C33 C36 170.2(4) no . . . .
C31 C30 C33 C34 108.4(4) no . . . .
C31 C30 C33 C35 -133.3(3) no . . . .
C31 C30 C33 C36 -11.7(5) no . . . .
C33 C30 C31 C32 -178.0(3) no . . . .
C30 C31 C32 C27 -1.1(6) no . . . .
C8 C37 C38 C39 -175.0(2) no . . . .
C8 C37 C42 C41 175.3(2) no . . . .
C38 C37 C42 C41 -0.7(4) no . . . .
C42 C37 C38 C39 1.0(4) no . . . .
C37 C38 C39 C40 -0.3(4) no . . . .
C38 C39 C40 C41 -0.7(4) no . . . .
C38 C39 C40 C43 178.8(2) no . . . .
C39 C40 C41 C42 1.0(4) no . . . .
C39 C40 C43 C44 -119.2(3) no . . . .
C39 C40 C43 C45 0.9(4) no . . . .
C39 C40 C43 C46 121.8(3) no . . . .
C41 C40 C43 C44 60.2(3) no . . . .
C41 C40 C43 C45 -179.7(2) no . . . .
C41 C40 C43 C46 -58.7(3) no . . . .
C43 C40 C41 C42 -178.5(2) no . . . .
C40 C41 C42 C37 -0.3(4) no . . . .
